data_4021181
loop_
_publ_author_name
'Srinivasan Selvi'
'Shih-Chieh Pu'
'Yi-Ming Cheng'
'Jim-Min Fang'
'Pi-Tai Chou'

_publ_section_title
;
 Highly Fluorescent Pyreno[2,1-b]pyrroles: First Syntheses,
 Crystal Structure, and Intriguing Photophysical Properties
;
_journal_name_full 'Journal of Organic Chemistry'
_journal_page_first 6674
_journal_page_last 6678
_journal_paper_doi 10.1021/jo049192x
_journal_volume 69
_journal_year 2004
_chemical_formula_sum 'C23 H16 N O2'
_chemical_formula_weight 338.37
_space_group_IT_number 2
_symmetry_cell_setting triclinic
_symmetry_space_group_name_Hall '-P 1'
_symmetry_space_group_name_H-M 'P -1'
_cell_angle_alpha 97.100(2)
_cell_angle_beta 96.593(2)
_cell_angle_gamma 117.374(2)
_cell_formula_units_Z 2
_cell_length_a 7.8320(3)
_cell_length_b 7.9820(5)
_cell_length_c 15.7750(9)
_cell_measurement_temperature 295(2)
_cell_volume 852.39(8)
_diffrn_ambient_temperature 295(2)
_exptl_crystal_density_diffrn 1.318
_refine_ls_R_factor_obs 0.0646
_refine_ls_wR_factor_obs 0.1678
_cod_depositor_comments
;
The following automatic conversions were performed:
'_symmetry_cell_setting' value 'Triclinic' changed to 'triclinic'
according to '/home/saulius/struct/CIF-dictionaries/cif_core.dic'
dictionary named 'cif_core.dic' version 2.4.1 from 2010-06-29.

Automatic conversion script
Id: cif_fix_enum 1527 2010-12-29 10:47:43Z saulius 
;
_cod_database_code 4021181

loop_
_symmetry_equiv_pos_as_xyz
'x, y, z'
'-x, -y, -z'

loop_
_atom_site_aniso_label
_atom_site_aniso_U_11
_atom_site_aniso_U_22
_atom_site_aniso_U_33
_atom_site_aniso_U_23
_atom_site_aniso_U_13
_atom_site_aniso_U_12
O1 0.0587(10) 0.0846(11) 0.0829(13) -0.0029(9) 0.0157(9) 0.0129(8)
O2 0.0644(9) 0.0700(10) 0.0699(10) 0.0015(8) 0.0090(8) 0.0284(8)
N1 0.0521(9) 0.0711(11) 0.0649(12) 0.0078(9) 0.0159(9) 0.0157(9)
C1 0.0541(11) 0.0633(12) 0.0575(13) 0.0119(10) 0.0112(10) 0.0215(10)
C2 0.0535(12) 0.084(2) 0.067(2) 0.0116(12) 0.0204(11) 0.0228(11)
C3 0.0585(12) 0.0703(13) 0.0582(13) 0.0112(11) 0.0160(10) 0.0280(11)
C4 0.0658(14) 0.099(2) 0.066(2) 0.0072(14) 0.0242(12) 0.0330(14)
C5 0.081(2) 0.092(2) 0.0604(14) 0.0042(13) 0.0202(13) 0.0422(14)
C6 0.0686(13) 0.0655(13) 0.0594(14) 0.0110(11) 0.0105(11) 0.0330(11)
C7 0.083(2) 0.0758(15) 0.0634(15) 0.0010(12) 0.0071(13) 0.0369(13)
C8 0.075(2) 0.077(2) 0.083(2) -0.0099(14) 0.0040(14) 0.0196(13)
C9 0.0606(14) 0.089(2) 0.093(2) -0.007(2) 0.0126(13) 0.0153(13)
C10 0.0574(12) 0.0698(14) 0.070(2) 0.0044(12) 0.0102(11) 0.0231(11)
C11 0.0523(12) 0.091(2) 0.090(2) -0.0059(15) 0.0211(12) 0.0188(12)
C12 0.0569(12) 0.0792(15) 0.078(2) -0.0068(13) 0.0192(11) 0.0244(11)
C13 0.0526(11) 0.0573(11) 0.0599(13) 0.0117(10) 0.0134(9) 0.0256(9)
C14 0.0560(11) 0.0568(11) 0.0561(12) 0.0163(10) 0.0139(9) 0.0279(10)
C15 0.0581(12) 0.0577(11) 0.0580(13) 0.0116(10) 0.0102(10) 0.0285(10)
C16 0.0541(11) 0.0570(11) 0.0568(12) 0.0140(9) 0.0128(9) 0.0266(9)
C17 0.0574(11) 0.0600(12) 0.0657(14) 0.0126(10) 0.0152(10) 0.0287(10)
C18 0.0555(11) 0.0584(11) 0.0589(13) 0.0136(10) 0.0128(10) 0.0244(10)
C19 0.0613(12) 0.0616(12) 0.0601(13) 0.0139(10) 0.0123(10) 0.0279(11)
C20 0.088(2) 0.077(2) 0.073(2) -0.0057(13) 0.0019(13) 0.0415(14)
C21 0.106(2) 0.107(2) 0.131(3) 0.016(2) 0.026(2) 0.059(2)
C22 0.160(3) 0.131(3) 0.096(2) 0.045(2) 0.051(2) 0.104(3)
C23 0.126(3) 0.132(3) 0.079(2) -0.008(2) -0.004(2) 0.087(2)

loop_
_atom_site_label
_atom_site_type_symbol
_atom_site_fract_x
_atom_site_fract_y
_atom_site_fract_z
_atom_site_U_iso_or_equiv
_atom_site_thermal_displace_type
_atom_site_occupancy
_atom_site_calc_flag
_atom_site_refinement_flags
_atom_site_disorder_group
O1 O 0.9138(2) 1.1074(3) 0.59097(12) 0.0858(6) Uani 1 d . .
O2 O 0.6431(2) 1.0207(2) 0.64599(11) 0.0712(5) Uani 1 d . .
N1 N 0.7126(3) 0.7974(3) 0.45181(12) 0.0685(5) Uani 1 d . .
H1A H 0.8352(3) 0.8616(3) 0.45061(12) 0.082 Uiso 1 calc R .
C1 C 0.5772(3) 0.6406(3) 0.39090(15) 0.0610(6) Uani 1 d . .
C2 C 0.6027(3) 0.5519(4) 0.3160(2) 0.0721(7) Uani 1 d . .
H2A H 0.7263(3) 0.5969(4) 0.3019(2) 0.087 Uiso 1 calc R .
C3 C 0.4423(3) 0.3961(3) 0.26276(14) 0.0633(6) Uani 1 d . .
C4 C 0.4551(4) 0.2970(4) 0.1830(2) 0.0795(7) Uani 1 d . .
H4A H 0.5769(4) 0.3400(4) 0.1672(2) 0.095 Uiso 1 calc R .
C5 C 0.3006(4) 0.1467(4) 0.1310(2) 0.0781(7) Uani 1 d . .
H5A H 0.3171(4) 0.0883(4) 0.0802(2) 0.094 Uiso 1 calc R .
C6 C 0.1090(3) 0.0732(3) 0.15191(15) 0.0645(6) Uani 1 d . .
C7 C -0.0528(4) -0.0866(4) 0.0993(2) 0.0765(7) Uani 1 d . .
H7A H -0.0385(4) -0.1473(4) 0.0485(2) 0.092 Uiso 1 calc R .
C8 C -0.2355(4) -0.1562(4) 0.1221(2) 0.0889(8) Uani 1 d . .
H8A H -0.3426(4) -0.2642(4) 0.0869(2) 0.107 Uiso 1 calc R .
C9 C -0.2592(4) -0.0670(4) 0.1961(2) 0.0916(9) Uani 1 d . .
H9A H -0.3831(4) -0.1147(4) 0.2101(2) 0.110 Uiso 1 calc R .
C10 C -0.1012(3) 0.0946(3) 0.2514(2) 0.0701(6) Uani 1 d . .
C11 C -0.1201(3) 0.1891(4) 0.3291(2) 0.0858(8) Uani 1 d . .
H11A H -0.2431(3) 0.1443(4) 0.3438(2) 0.103 Uiso 1 calc R .
C12 C 0.0350(3) 0.3422(4) 0.3822(2) 0.0763(7) Uani 1 d . .
H12A H 0.0165(3) 0.4006(4) 0.4325(2) 0.092 Uiso 1 calc R .
C13 C 0.2265(3) 0.4161(3) 0.36286(14) 0.0567(5) Uani 1 d . .
C14 C 0.2512(3) 0.3269(3) 0.28530(14) 0.0552(5) Uani 1 d . .
C15 C 0.0868(3) 0.1652(3) 0.22944(14) 0.0578(5) Uani 1 d . .
C16 C 0.3947(3) 0.5778(3) 0.41633(14) 0.0556(5) Uani 1 d . .
C17 C 0.4283(3) 0.7045(3) 0.49573(15) 0.0605(6) Uani 1 d . .
H17A H 0.3348(3) 0.6983(3) 0.52843(15) 0.073 Uiso 1 calc R .
C18 C 0.6230(3) 0.8367(3) 0.51509(14) 0.0584(5) Uani 1 d . .
C19 C 0.7410(3) 0.9994(3) 0.58647(15) 0.0614(6) Uani 1 d . .
C20 C 0.7557(4) 1.1811(4) 0.7192(2) 0.0819(8) Uani 1 d . .
H20A H 0.6716(4) 1.1839(4) 0.7585(2) 0.123 Uiso 1 calc R .
H20B H 0.8098(4) 1.2995(4) 0.6984(2) 0.123 Uiso 1 calc R .
H20C H 0.8600(4) 1.1660(4) 0.7492(2) 0.123 Uiso 1 calc R .
C21 C 0.8072(5) 0.3861(5) 0.0002(3) 0.1121(11) Uani 1 d . .
H21A H 0.6757(5) 0.3079(5) 0.0010(3) 0.134 Uiso 1 calc R .
C22 C 0.9506(7) 0.4098(6) 0.0674(2) 0.1107(11) Uani 1 d . .
H22A H 0.9152(7) 0.3471(6) 0.1135(2) 0.133 Uiso 1 calc R .
C23 C 0.8591(6) 0.4772(6) -0.0668(2) 0.1077(11) Uani 1 d . .
H23A H 0.7631(6) 0.4616(6) -0.1124(2) 0.129 Uiso 1 calc R .

loop_
_geom_bond_atom_site_label_1
_geom_bond_atom_site_label_2
_geom_bond_distance
_geom_bond_site_symmetry_2
_geom_bond_publ_flag
O1 C19 1.212(2) . ?
O2 C19 1.320(3) . ?
O2 C20 1.454(3) . ?
N1 C1 1.365(3) . ?
N1 C18 1.369(3) . ?
C1 C2 1.384(3) . ?
C1 C16 1.406(3) . ?
C2 C3 1.376(3) . ?
C3 C4 1.440(3) . ?
C3 C14 1.443(3) . ?
C4 C5 1.331(3) . ?
C5 C6 1.434(3) . ?
C6 C7 1.390(3) . ?
C6 C15 1.418(3) . ?
C7 C8 1.386(3) . ?
C8 C9 1.367(4) . ?
C9 C10 1.400(3) . ?
C10 C11 1.417(4) . ?
C10 C15 1.417(3) . ?
C11 C12 1.349(3) . ?
C12 C13 1.423(3) . ?
C13 C14 1.417(3) . ?
C13 C16 1.423(3) . ?
C14 C15 1.425(3) . ?
C16 C17 1.424(3) . ?
C17 C18 1.366(3) . ?
C18 C19 1.451(3) . ?
C21 C23 1.353(5) . ?
C21 C22 1.379(5) . ?
C22 C23 1.344(5) 2_765 ?
C23 C22 1.344(5) 2_765 ?
